data_1560970
loop_
_publ_author_name
'Cramer, Alisha J.'
'Cole, Jacqueline M.'

_publ_section_title
;
 Host-guest prospects of neodymium and gadolinium ultraphosphate
 frameworks for nuclear waste storage: Multi-temperature topological
 analysis of nanoporous cages in RP5O14
;
_journal_name_full 'Journal of Solid State Chemistry'
_journal_page_first 250
_journal_page_last 257
_journal_paper_doi 10.1016/j.jssc.2018.07.020
_journal_volume 266
_journal_year 2018
_chemical_formula_sum 'Nd O14 P5'
_chemical_formula_weight 523.09
_space_group_IT_number 14
_space_group_name_Hall '-P 2ybc'
_space_group_name_H-M_alt 'P 1 21/c 1'
_symmetry_cell_setting monoclinic
_symmetry_space_group_name_H-M 'P 1 21/c 1'
_atom_sites_solution_hydrogens none
_atom_sites_solution_primary direct
_atom_sites_solution_secondary difmap
_audit_creation_method SHELXL-97
_cell_angle_alpha 90.00
_cell_angle_beta 90.075(15)
_cell_angle_gamma 90.00
_cell_formula_units_Z 4
_cell_length_a 8.786(2)
_cell_length_b 8.9959(16)
_cell_length_c 13.044(4)
_cell_measurement_reflns_used 512
_cell_measurement_temperature 400(2)
_cell_measurement_theta_max 28.28
_cell_measurement_theta_min 2.0
_cell_volume 1031.0(4)
_computing_cell_refinement
;
Rigaku CrystalClear-SM Expert 2.0
;
_computing_data_collection 'Rigaku CrystalClear-SM Expert 2.0'
_computing_data_reduction
;
Rigaku CrystalClear-SM Expert 2.0
;
_computing_molecular_graphics
;
SHELXTL-PLUS (Sheldrick, 1995)
;
_computing_publication_material 'SHELXL-97 (Sheldrick, 1997)'
_computing_structure_refinement 'SHELXL-97 (Sheldrick, 1997)'
_computing_structure_solution 'SHELXS-97 (Sheldrick, 1990)'
_diffrn_ambient_temperature 400(2)
_diffrn_measured_fraction_theta_full 0.802
_diffrn_measured_fraction_theta_max 0.802
_diffrn_measurement_device_type 'Rigaku Saturn 724+ CCD'
_diffrn_measurement_method '\w scans'
_diffrn_radiation_monochromator graphite
_diffrn_radiation_source 'fine-focus sealed tube'
_diffrn_radiation_type MoK\a
_diffrn_radiation_wavelength 0.71073
_diffrn_reflns_av_R_equivalents 0.0755
_diffrn_reflns_av_sigmaI/netI 0.0506
_diffrn_reflns_limit_h_max 11
_diffrn_reflns_limit_h_min -11
_diffrn_reflns_limit_k_max 11
_diffrn_reflns_limit_k_min -11
_diffrn_reflns_limit_l_max 9
_diffrn_reflns_limit_l_min -16
_diffrn_reflns_number 3328
_diffrn_reflns_theta_full 28.25
_diffrn_reflns_theta_max 28.25
_diffrn_reflns_theta_min 1.56
_diffrn_standards_decay_% 0
_diffrn_standards_interval_count 0
_diffrn_standards_interval_time 0
_diffrn_standards_number 0
_exptl_absorpt_coefficient_mu 5.899
_exptl_absorpt_correction_T_max 0.743
_exptl_absorpt_correction_T_min 0.317
_exptl_absorpt_correction_type empirical
_exptl_absorpt_process_details
;
T. Higashi, ABSCOR, empirical absorption correction
;
_exptl_crystal_colour purple
_exptl_crystal_density_diffrn 3.370
_exptl_crystal_density_method 'not measured'
_exptl_crystal_description plate
_exptl_crystal_F_000 988
_exptl_crystal_size_max 0.2
_exptl_crystal_size_mid 0.2
_exptl_crystal_size_min 0.05
_refine_diff_density_max 2.397
_refine_diff_density_min -1.436
_refine_diff_density_rms 0.282
_refine_ls_extinction_coef 0.0033(8)
_refine_ls_extinction_expression Fc^*^=kFc[1+0.001xFc^2^\l^3^/sin(2\q)]^-1/4^
_refine_ls_extinction_method SHELXL
_refine_ls_goodness_of_fit_ref 1.067
_refine_ls_hydrogen_treatment none
_refine_ls_matrix_type full
_refine_ls_number_parameters 183
_refine_ls_number_reflns 2043
_refine_ls_number_restraints 0
_refine_ls_restrained_S_all 1.067
_refine_ls_R_factor_all 0.0473
_refine_ls_R_factor_gt 0.0457
_refine_ls_shift/su_max 0.001
_refine_ls_shift/su_mean 0.000
_refine_ls_structure_factor_coef Fsqd
_refine_ls_weighting_details 'calc w=1/[\s^2^(Fo^2^)+(0.0901P)^2^+5.3958P] where P=(Fo^2^+2Fc^2^)/3'
_refine_ls_weighting_scheme calc
_refine_ls_wR_factor_gt 0.1323
_refine_ls_wR_factor_ref 0.1349
_reflns_number_gt 1990
_reflns_number_total 2043
_reflns_threshold_expression >2sigma(I)
_cod_data_source_file nd_013_400_k1.cif
_cod_data_source_block nd_013_400_k1
_cod_original_cell_volume 1031.0(5)
_cod_original_sg_symbol_H-M P2(1)/c
_cod_database_code 1560970

loop_
_symmetry_equiv_pos_as_xyz
'x, y, z'
'-x, y+1/2, -z+1/2'
'-x, -y, -z'
'x, -y-1/2, z-1/2'

loop_
_atom_site_label
_atom_site_type_symbol
_atom_site_fract_x
_atom_site_fract_y
_atom_site_fract_z
_atom_site_U_iso_or_equiv
_atom_site_adp_type
_atom_site_occupancy
_atom_site_symmetry_multiplicity
_atom_site_calc_flag
_atom_site_refinement_flags
_atom_site_disorder_assembly
_atom_site_disorder_group
Nd1 Nd 0.22309(4) 0.18982(3) 0.50061(3) 0.0116(2) Uani 1 1 d . . .
P1 P 0.2597(2) 0.54869(17) 0.66438(13) 0.0119(4) Uani 1 1 d . . .
P2 P 0.2681(2) 0.55051(17) 0.33604(13) 0.0122(4) Uani 1 1 d . . .
P3 P 0.5027(2) 0.50170(19) 0.17496(13) 0.0120(3) Uani 1 1 d . . .
P4 P 0.1864(2) 0.75351(16) 0.49978(13) 0.0134(3) Uani 1 1 d . . .
P5 P -0.0038(2) 0.4972(2) 0.79566(12) 0.0129(3) Uani 1 1 d . . .
O1 O 0.2894(7) 0.6854(5) 0.4091(5) 0.0193(12) Uani 1 1 d . . .
O2 O 0.2826(8) 0.6891(5) 0.5966(4) 0.0178(12) Uani 1 1 d . . .
O3 O 0.2728(8) 0.4061(6) 0.3861(4) 0.0275(13) Uani 1 1 d . . .
O4 O -0.0327(7) 0.3130(5) 0.5025(4) 0.0181(10) Uani 1 1 d . . .
O5 O 0.3977(8) 0.5830(5) 0.2577(4) 0.0230(12) Uani 1 1 d . . .
O6 O 0.2765(8) 0.4067(6) 0.6118(5) 0.0295(14) Uani 1 1 d . . .
O7 O 0.1010(7) 0.5798(6) 0.7129(5) 0.0253(12) Uani 1 1 d . . .
O8 O 0.0861(6) 0.1168(6) 0.3486(4) 0.0229(12) Uani 1 1 d . . .
O9 O 0.4176(6) 0.1165(6) 0.6217(4) 0.0214(11) Uani 1 1 d . . .
O10 O 0.0869(7) 0.1159(6) 0.6504(4) 0.0230(12) Uani 1 1 d . . .
O11 O 0.3784(7) 0.5828(6) 0.7500(4) 0.0218(11) Uani 1 1 d . . .
O12 O 0.2103(7) -0.0849(6) 0.4989(4) 0.0244(12) Uani 1 1 d . . .
O13 O 0.1190(7) 0.5909(6) 0.2775(5) 0.0236(12) Uani 1 1 d . . .
O14 O 0.4189(7) 0.1201(6) 0.3814(4) 0.0216(11) Uani 1 1 d . . .

loop_
_atom_site_aniso_label
_atom_site_aniso_U_11
_atom_site_aniso_U_22
_atom_site_aniso_U_33
_atom_site_aniso_U_23
_atom_site_aniso_U_13
_atom_site_aniso_U_12
Nd1 0.0147(3) 0.0105(3) 0.0096(3) -0.00025(9) -0.00039(18) 0.00013(9)
P1 0.0161(9) 0.0122(7) 0.0073(8) 0.0004(5) -0.0008(7) 0.0009(5)
P2 0.0170(8) 0.0108(7) 0.0088(8) 0.0003(5) 0.0008(7) 0.0001(5)
P3 0.0135(7) 0.0134(7) 0.0091(8) 0.0003(6) 0.0010(7) 0.0001(5)
P4 0.0199(8) 0.0100(7) 0.0104(8) -0.0006(5) -0.0021(7) 0.0008(6)
P5 0.0156(8) 0.0153(7) 0.0078(8) 0.0000(6) -0.0003(7) 0.0004(5)
O1 0.014(3) 0.028(3) 0.016(3) -0.0083(17) 0.009(2) -0.0059(17)
O2 0.025(3) 0.018(2) 0.010(3) 0.0057(15) -0.005(2) -0.0054(17)
O3 0.041(4) 0.014(2) 0.028(3) 0.012(2) 0.001(3) 0.003(2)
O4 0.019(3) 0.023(2) 0.013(3) -0.0003(16) 0.000(2) 0.0024(16)
O5 0.036(3) 0.012(2) 0.022(3) 0.0006(18) 0.013(2) 0.002(2)
O6 0.045(4) 0.016(2) 0.028(3) -0.011(2) -0.008(3) -0.002(2)
O7 0.023(3) 0.024(3) 0.029(3) 0.009(2) 0.003(2) 0.004(2)
O8 0.023(3) 0.023(2) 0.022(3) -0.0055(19) -0.007(2) -0.003(2)
O9 0.022(3) 0.019(2) 0.023(3) 0.0038(19) -0.004(2) 0.0015(19)
O10 0.029(3) 0.022(2) 0.018(3) 0.0059(19) 0.001(2) -0.006(2)
O11 0.025(3) 0.019(2) 0.022(3) -0.0003(19) -0.009(2) 0.003(2)
O12 0.036(3) 0.008(2) 0.029(3) -0.0020(18) 0.004(3) -0.0036(18)
O13 0.019(3) 0.021(2) 0.031(3) -0.011(2) -0.013(2) 0.004(2)
O14 0.028(3) 0.022(2) 0.014(2) -0.0068(18) 0.007(2) 0.004(2)

loop_
_atom_type_symbol
_atom_type_description
_atom_type_scat_dispersion_real
_atom_type_scat_dispersion_imag
_atom_type_scat_source
O O 0.0106 0.0060 'International Tables Vol C Tables 4.2.6.8 and 6.1.1.4'
P P 0.1023 0.0942 'International Tables Vol C Tables 4.2.6.8 and 6.1.1.4'
Nd Nd -0.1943 3.0179 'International Tables Vol C Tables 4.2.6.8 and 6.1.1.4'

loop_
_geom_angle_atom_site_label_1
_geom_angle_atom_site_label_2
_geom_angle_atom_site_label_3
_geom_angle
_geom_angle_site_symmetry_1
_geom_angle_site_symmetry_3
O10 Nd1 O14 144.8(2) . .
O10 Nd1 O8 110.30(19) . .
O14 Nd1 O8 75.73(19) . .
O10 Nd1 O9 75.2(2) . .
O14 Nd1 O9 81.13(19) . .
O8 Nd1 O9 144.62(19) . .
O10 Nd1 O12 72.90(18) . .
O14 Nd1 O12 76.49(18) . .
O8 Nd1 O12 72.40(18) . .
O9 Nd1 O12 76.43(18) . .
O10 Nd1 O6 80.5(2) . .
O14 Nd1 O6 116.7(2) . .
O8 Nd1 O6 142.3(2) . .
O9 Nd1 O6 72.5(2) . .
O12 Nd1 O6 143.23(18) . .
O10 Nd1 O3 142.8(2) . .
O14 Nd1 O3 71.9(2) . .
O8 Nd1 O3 78.9(2) . .
O9 Nd1 O3 118.7(2) . .
O12 Nd1 O3 141.53(19) . .
O6 Nd1 O3 72.7(2) . .
O10 Nd1 O4 70.40(19) . .
O14 Nd1 O4 139.84(18) . .
O8 Nd1 O4 71.43(18) . .
O9 Nd1 O4 138.37(19) . .
O12 Nd1 O4 113.63(18) . .
O6 Nd1 O4 79.3(2) . .
O3 Nd1 O4 79.6(2) . .
O6 P1 O2 115.5(4) . .
O6 P1 O11 116.3(3) . .
O2 P1 O11 99.2(3) . .
O6 P1 O7 116.1(4) . .
O2 P1 O7 101.6(3) . .
O11 P1 O7 105.8(3) . .
O3 P2 O1 114.7(3) . .
O3 P2 O13 116.9(4) . .
O1 P2 O13 102.7(3) . .
O3 P2 O5 116.2(4) . .
O1 P2 O5 99.7(3) . .
O13 P2 O5 104.5(3) . .
O14 P3 O9 121.8(3) 2_655 4_565
O14 P3 O5 106.2(3) 2_655 .
O9 P3 O5 110.8(3) 4_565 .
O14 P3 O11 109.9(3) 2_655 3_666
O9 P3 O11 105.8(3) 4_565 3_666
O5 P3 O11 100.3(3) . 3_666
O12 P4 O4 122.1(3) 1_565 3_566
O12 P4 O1 106.9(3) 1_565 .
O4 P4 O1 110.2(3) 3_566 .
O12 P4 O2 106.5(3) 1_565 .
O4 P4 O2 110.2(3) 3_566 .
O1 P4 O2 98.2(3) . .
O8 P5 O10 123.3(3) 4_566 2_556
O8 P5 O13 105.9(3) 4_566 3_566
O10 P5 O13 109.3(3) 2_556 3_566
O8 P5 O7 109.4(3) 4_566 .
O10 P5 O7 105.7(3) 2_556 .
O13 P5 O7 101.0(3) 3_566 .
P2 O1 P4 132.8(4) . .
P1 O2 P4 131.6(4) . .
P2 O3 Nd1 164.1(4) . .
P4 O4 Nd1 129.8(2) 3_566 .
P2 O5 P3 141.3(4) . .
P1 O6 Nd1 161.3(4) . .
P1 O7 P5 134.9(4) . .
P5 O8 Nd1 147.8(3) 4_565 .
P3 O9 Nd1 149.6(3) 4_566 .
P5 O10 Nd1 147.4(3) 2_546 .
P1 O11 P3 140.5(4) . 3_666
P4 O12 Nd1 174.3(4) 1_545 .
P2 O13 P5 135.0(4) . 3_566
P3 O14 Nd1 148.3(4) 2_645 .

loop_
_geom_bond_atom_site_label_1
_geom_bond_atom_site_label_2
_geom_bond_distance
_geom_bond_site_symmetry_2
Nd1 O10 2.387(6) .
Nd1 O14 2.404(6) .
Nd1 O8 2.409(5) .
Nd1 O9 2.418(5) .
Nd1 O12 2.474(5) .
Nd1 O6 2.475(5) .
Nd1 O3 2.492(5) .
Nd1 O4 2.506(5) .
P1 O6 1.458(5) .
P1 O2 1.555(5) .
P1 O11 1.557(5) .
P1 O7 1.558(6) .
P2 O3 1.455(5) .
P2 O1 1.555(5) .
P2 O13 1.558(5) .
P2 O5 1.559(6) .
P3 O14 1.467(5) 2_655
P3 O9 1.473(5) 4_565
P3 O5 1.598(6) .
P3 O11 1.621(5) 3_666
P4 O12 1.469(5) 1_565
P4 O4 1.477(6) 3_566
P4 O1 1.611(6) .
P4 O2 1.626(6) .
P5 O8 1.467(5) 4_566
P5 O10 1.472(5) 2_556
P5 O13 1.600(5) 3_566
P5 O7 1.602(6) .
O4 P4 1.477(6) 3_566
O8 P5 1.467(5) 4_565
O9 P3 1.473(5) 4_566
O10 P5 1.472(5) 2_546
O11 P3 1.621(5) 3_666
O12 P4 1.469(5) 1_545
O13 P5 1.600(5) 3_566
O14 P3 1.467(5) 2_645

_cod_database_fobs_code 1560970
